data_7025763
loop_
_publ_author_name
'Fortman, George C.'
'Slawin, Alexandra M. Z.'
'Nolan, Steven P.'

_publ_section_title
;
 Flexible cycloalkyl-substituted N-heterocyclic carbenes.
;
_journal_issue 16
_journal_name_full 'Dalton transactions (Cambridge, England : 2003)'
_journal_page_first 3923
_journal_page_last 3930
_journal_paper_doi 10.1039/c003214j
_journal_volume 39
_journal_year 2010
_chemical_absolute_configuration ad
_chemical_formula_moiety 'C40 H70 N4 Pt'
_chemical_formula_sum 'C40 H70 N4 Pt'
_chemical_formula_weight 802.09
_chemical_name_systematic
;
?
;
_space_group_IT_number 19
_symmetry_cell_setting orthorhombic
_symmetry_space_group_name_Hall 'P 2ac 2ab'
_symmetry_space_group_name_H-M 'P 21 21 21'
_atom_sites_solution_hydrogens geom
_atom_sites_solution_primary direct
_atom_sites_solution_secondary difmap
_audit_creation_method SHELXL-97
_cell_angle_alpha 90.00
_cell_angle_beta 90.00
_cell_angle_gamma 90.00
_cell_formula_units_Z 4
_cell_length_a 12.924(3)
_cell_length_b 14.532(3)
_cell_length_c 19.717(4)
_cell_measurement_reflns_used 14175
_cell_measurement_temperature 93(2)
_cell_measurement_theta_max 28.8370
_cell_measurement_theta_min 2.3483
_cell_volume 3703.1(14)
_computing_cell_refinement 'CrystalClear (Rigaku Corp., 2004)'
_computing_data_collection 'CrystalClear (Rigaku Corp., 2004)'
_computing_data_reduction 'CrystalClear (Rigaku Corp., 2004)'
_computing_molecular_graphics 'Bruker SHELXTL'
_computing_publication_material 'Bruker SHELXTL'
_computing_structure_refinement 'SHELXL-97 (Sheldrick, 1997)'
_computing_structure_solution 'SHELXS-97 (Sheldrick, 1990)'
_diffrn_ambient_temperature 93(2)
_diffrn_measured_fraction_theta_full 0.999
_diffrn_measured_fraction_theta_max 0.999
_diffrn_measurement_device_type CCD
_diffrn_measurement_method '\w and \f scans'
_diffrn_radiation_monochromator confocal
_diffrn_radiation_source 'rotating anode'
_diffrn_radiation_type MoK\a
_diffrn_radiation_wavelength 0.71073
_diffrn_reflns_av_R_equivalents 0.0764
_diffrn_reflns_av_sigmaI/netI 0.0968
_diffrn_reflns_limit_h_max 15
_diffrn_reflns_limit_h_min -14
_diffrn_reflns_limit_k_max 17
_diffrn_reflns_limit_k_min -13
_diffrn_reflns_limit_l_max 18
_diffrn_reflns_limit_l_min -23
_diffrn_reflns_number 23569
_diffrn_reflns_theta_full 25.00
_diffrn_reflns_theta_max 25.31
_diffrn_reflns_theta_min 2.07
_exptl_absorpt_coefficient_mu 3.822
_exptl_absorpt_correction_T_max 1.0000
_exptl_absorpt_correction_T_min 0.5721
_exptl_absorpt_correction_type multi-scan
_exptl_absorpt_process_details 'Jacobson, R. (1998) Private communication'
_exptl_crystal_colour Colorless
_exptl_crystal_density_diffrn 1.439
_exptl_crystal_density_method 'not measured'
_exptl_crystal_description Prism
_exptl_crystal_F_000 1664
_exptl_crystal_size_max 0.1500
_exptl_crystal_size_mid 0.1500
_exptl_crystal_size_min 0.1500
_refine_diff_density_max 2.330
_refine_diff_density_min -1.233
_refine_diff_density_rms 0.141
_refine_ls_abs_structure_details 'Flack H D (1983), Acta Cryst. A39, 876-881'
_refine_ls_abs_structure_Flack -0.006(9)
_refine_ls_extinction_method none
_refine_ls_goodness_of_fit_ref 1.029
_refine_ls_hydrogen_treatment constr
_refine_ls_matrix_type full
_refine_ls_number_parameters 409
_refine_ls_number_reflns 6756
_refine_ls_number_restraints 25
_refine_ls_restrained_S_all 1.033
_refine_ls_R_factor_all 0.0486
_refine_ls_R_factor_gt 0.0408
_refine_ls_shift/su_max 0.078
_refine_ls_shift/su_mean 0.003
_refine_ls_structure_factor_coef Fsqd
_refine_ls_weighting_details 'calc w=1/[\s^2^(Fo^2^)+(0.0141P)^2^+0.0000P] where P=(Fo^2^+2Fc^2^)/3'
_refine_ls_weighting_scheme calc
_refine_ls_wR_factor_gt 0.0651
_refine_ls_wR_factor_ref 0.0680
_reflns_number_gt 6073
_reflns_number_total 6756
_reflns_threshold_expression >2sigma(I)
_cod_data_source_file c003214j.txt
_cod_data_source_block sngf1
_cod_depositor_comments
;
The following automatic conversions were performed:

'_symmetry_cell_setting' value 'Orthorhombic' changed to
'orthorhombic' according to
/home/saulius/struct/CIF-dictionaries/cif_core.dic dictionary named
'cif_core.dic' version 2.4.2 from 2011-04-26.

Automatic conversion script
Id: cif_fix_values 1891 2012-01-12 08:04:46Z andrius 
;
_cod_original_cell_volume 3703.3(14)
_cod_original_sg_symbol_H-M P2(1)2(1)2(1)
_cod_database_code 7025763

loop_
_symmetry_equiv_pos_as_xyz
'x, y, z'
'-x+1/2, -y, z+1/2'
'-x, y+1/2, -z+1/2'
'x+1/2, -y+1/2, -z'

loop_
_atom_site_label
_atom_site_type_symbol
_atom_site_fract_x
_atom_site_fract_y
_atom_site_fract_z
_atom_site_U_iso_or_equiv
_atom_site_adp_type
_atom_site_occupancy
_atom_site_symmetry_multiplicity
_atom_site_calc_flag
_atom_site_refinement_flags
Pt1 Pt 0.33104(2) 0.025571(17) 0.672376(12) 0.01614(8) Uani 1 1 d .
C1 C 0.3748(5) 0.1555(5) 0.6995(3) 0.0178(17) Uani 1 1 d .
N2 N 0.4726(4) 0.1897(4) 0.7081(2) 0.0160(13) Uani 1 1 d .
C3 C 0.4703(6) 0.2781(5) 0.7349(3) 0.0220(18) Uani 1 1 d .
H3A H 0.5286 0.3149 0.7461 0.026 Uiso 1 1 calc R
C4 C 0.3720(5) 0.3018(5) 0.7420(3) 0.0201(17) Uani 1 1 d .
H4A H 0.3463 0.3587 0.7586 0.024 Uiso 1 1 calc R
N5 N 0.3137(5) 0.2267(3) 0.7202(2) 0.0165(14) Uani 1 1 d .
C6 C 0.5670(5) 0.1347(5) 0.6936(3) 0.0209(17) Uani 1 1 d .
H6A H 0.5598 0.1094 0.6467 0.025 Uiso 1 1 calc R
C7 C 0.5755(5) 0.0528(4) 0.7423(3) 0.0251(18) Uani 1 1 d .
H7A H 0.6281 0.0096 0.7245 0.030 Uiso 1 1 calc R
H7B H 0.5084 0.0200 0.7430 0.030 Uiso 1 1 calc R
C8 C 0.6051(6) 0.0788(5) 0.8167(3) 0.0280(19) Uani 1 1 d .
H8A H 0.5944 0.1457 0.8232 0.034 Uiso 1 1 calc R
H8B H 0.5583 0.0461 0.8483 0.034 Uiso 1 1 calc R
C9 C 0.7172(5) 0.0550(5) 0.8345(4) 0.035(2) Uani 1 1 d .
H9A H 0.7264 0.0668 0.8836 0.042 Uiso 1 1 calc R
H9B H 0.7259 -0.0120 0.8276 0.042 Uiso 1 1 calc R
C10 C 0.8043(6) 0.1025(5) 0.7979(3) 0.037(2) Uani 1 1 d .
H10A H 0.8701 0.0835 0.8195 0.044 Uiso 1 1 calc R
H10B H 0.7968 0.1695 0.8052 0.044 Uiso 1 1 calc R
C11 C 0.8140(6) 0.0856(5) 0.7218(3) 0.0310(19) Uani 1 1 d .
H11A H 0.7835 0.0245 0.7120 0.037 Uiso 1 1 calc R
H11B H 0.8886 0.0816 0.7108 0.037 Uiso 1 1 calc R
C12 C 0.7650(5) 0.1552(4) 0.6728(4) 0.0229(16) Uani 1 1 d .
H12A H 0.8156 0.2053 0.6651 0.027 Uiso 1 1 calc R
H12B H 0.7542 0.1240 0.6287 0.027 Uiso 1 1 calc R
C13 C 0.6626(6) 0.1992(4) 0.6938(3) 0.0188(15) Uani 1 1 d .
H13A H 0.6484 0.2514 0.6629 0.023 Uiso 1 1 calc R
H13B H 0.6708 0.2247 0.7400 0.023 Uiso 1 1 calc R
C14 C 0.2003(5) 0.2243(5) 0.7259(3) 0.0198(17) Uani 1 1 d .
H14A H 0.1752 0.1664 0.7039 0.024 Uiso 1 1 calc R
C15 C 0.1745(6) 0.2188(4) 0.8021(3) 0.0228(16) Uani 1 1 d .
H15A H 0.1973 0.2767 0.8240 0.027 Uiso 1 1 calc R
H15B H 0.2152 0.1680 0.8223 0.027 Uiso 1 1 calc R
C16 C 0.0593(5) 0.2033(5) 0.8193(4) 0.0279(18) Uani 1 1 d .
H16A H 0.0247 0.1780 0.7786 0.033 Uiso 1 1 calc R
H16B H 0.0550 0.1560 0.8553 0.033 Uiso 1 1 calc R
C17 C -0.0021(6) 0.2887(5) 0.8431(3) 0.0258(18) Uani 1 1 d .
H17A H -0.0767 0.2734 0.8415 0.031 Uiso 1 1 calc R
H17B H 0.0158 0.3005 0.8911 0.031 Uiso 1 1 calc R
C18 C 0.0140(6) 0.3765(5) 0.8042(3) 0.033(2) Uani 1 1 d .
H18A H 0.0885 0.3922 0.8061 0.040 Uiso 1 1 calc R
H18B H -0.0241 0.4262 0.8277 0.040 Uiso 1 1 calc R
C19 C -0.0201(6) 0.3762(5) 0.7281(3) 0.033(2) Uani 1 1 d .
H19A H -0.0953 0.3636 0.7266 0.039 Uiso 1 1 calc R
H19B H -0.0095 0.4389 0.7099 0.039 Uiso 1 1 calc R
C20 C 0.0334(5) 0.3084(5) 0.6801(4) 0.0296(18) Uani 1 1 d .
H20A H 0.0157 0.3249 0.6328 0.036 Uiso 1 1 calc R
H20B H 0.0060 0.2459 0.6888 0.036 Uiso 1 1 calc R
C21 C 0.1538(6) 0.3062(4) 0.6873(3) 0.0223(17) Uani 1 1 d .
H21A H 0.1842 0.3071 0.6412 0.027 Uiso 1 1 calc R
H21B H 0.1758 0.3634 0.7104 0.027 Uiso 1 1 calc R
C22 C 0.3029(5) 0.0010(4) 0.7756(3) 0.0236(19) Uani 1 1 d .
H22A H 0.3372 0.0484 0.8028 0.035 Uiso 1 1 calc R
H22B H 0.3300 -0.0597 0.7880 0.035 Uiso 1 1 calc R
H22C H 0.2282 0.0027 0.7841 0.035 Uiso 1 1 calc R
C31 C 0.3522(5) 0.0319(4) 0.5697(3) 0.0136(13) Uani 1 1 d U
N32 N 0.4257(4) -0.0138(4) 0.5325(2) 0.0244(14) Uani 1 1 d .
C33 C 0.4073(6) -0.0036(5) 0.4637(3) 0.030(2) Uani 1 1 d .
H33A H 0.4489 -0.0275 0.4281 0.036 Uiso 1 1 calc R
C34 C 0.3211(6) 0.0456(5) 0.4562(3) 0.0265(18) Uani 1 1 d .
H34A H 0.2889 0.0630 0.4148 0.032 Uiso 1 1 calc R
N35 N 0.2882(4) 0.0662(4) 0.5214(3) 0.0241(15) Uani 1 1 d .
C36 C 0.5093(5) -0.0726(5) 0.5601(3) 0.0215(16) Uani 1 1 d .
H36A H 0.5041 -0.0718 0.6107 0.026 Uiso 1 1 calc R
C37 C 0.4871(6) -0.1720(5) 0.5355(3) 0.0252(18) Uani 1 1 d .
H37A H 0.4140 -0.1869 0.5458 0.030 Uiso 1 1 calc R
H37B H 0.4955 -0.1740 0.4857 0.030 Uiso 1 1 calc R
C38 C 0.5561(6) -0.2473(5) 0.5669(3) 0.032(2) Uani 1 1 d .
H38A H 0.5120 -0.3006 0.5789 0.038 Uiso 1 1 calc R
H38B H 0.5863 -0.2232 0.6095 0.038 Uiso 1 1 calc R
C39 C 0.6451(6) -0.2814(5) 0.5209(3) 0.030(2) Uani 1 1 d .
H39A H 0.6941 -0.3167 0.5494 0.036 Uiso 1 1 calc R
H39B H 0.6155 -0.3247 0.4873 0.036 Uiso 1 1 calc R
C40 C 0.7060(6) -0.2089(5) 0.4826(3) 0.031(2) Uani 1 1 d .
H40A H 0.6571 -0.1718 0.4553 0.037 Uiso 1 1 calc R
H40B H 0.7535 -0.2403 0.4507 0.037 Uiso 1 1 calc R
C41 C 0.7696(5) -0.1437(5) 0.5272(3) 0.0262(18) Uani 1 1 d .
H41A H 0.8157 -0.1815 0.5560 0.031 Uiso 1 1 calc R
H41B H 0.8143 -0.1064 0.4971 0.031 Uiso 1 1 calc R
C42 C 0.7102(5) -0.0782(5) 0.5731(3) 0.0267(18) Uani 1 1 d .
H42A H 0.7580 -0.0293 0.5886 0.032 Uiso 1 1 calc R
H42B H 0.6873 -0.1127 0.6138 0.032 Uiso 1 1 calc R
C43 C 0.6141(5) -0.0320(5) 0.5404(3) 0.0242(17) Uani 1 1 d .
H43A H 0.6144 0.0340 0.5528 0.029 Uiso 1 1 calc R
H43B H 0.6213 -0.0358 0.4905 0.029 Uiso 1 1 calc R
C44 C 0.1944(5) 0.1196(5) 0.5376(3) 0.0265(19) Uani 1 1 d .
H44A H 0.2105 0.1536 0.5804 0.032 Uiso 1 1 calc R
C45 C 0.1005(9) 0.0601(8) 0.5535(6) 0.099(4) Uani 1 1 d U
H45A H 0.1266 0.0062 0.5790 0.119 Uiso 1 1 calc R
H45B H 0.0573 0.0958 0.5855 0.119 Uiso 1 1 calc R
C46 C 0.0398(8) 0.0289(9) 0.5085(6) 0.110(4) Uani 1 1 d DU
H46A H 0.0230 -0.0350 0.5221 0.132 Uiso 1 1 calc R
H46B H 0.0808 0.0244 0.4662 0.132 Uiso 1 1 calc R
C47 C -0.0668(6) 0.0761(5) 0.4883(4) 0.044(2) Uani 1 1 d D
H47A H -0.1056 0.0918 0.5301 0.053 Uiso 1 1 calc R
H47B H -0.1090 0.0319 0.4619 0.053 Uiso 1 1 calc R
C48 C -0.0507(7) 0.1619(6) 0.4470(4) 0.046(2) Uani 1 1 d .
H48A H -0.1165 0.1771 0.4238 0.055 Uiso 1 1 calc R
H48B H 0.0014 0.1486 0.4115 0.055 Uiso 1 1 calc R
C49 C -0.0156(8) 0.2455(6) 0.4864(7) 0.084(4) Uani 1 1 d .
H49A H -0.0434 0.3002 0.4626 0.101 Uiso 1 1 calc R
H49B H -0.0502 0.2431 0.5311 0.101 Uiso 1 1 calc R
C50 C 0.0939(7) 0.2629(6) 0.4990(5) 0.047(2) Uani 1 1 d .
H50A H 0.1004 0.2789 0.5476 0.056 Uiso 1 1 calc R
H50B H 0.1123 0.3190 0.4731 0.056 Uiso 1 1 calc R
C51 C 0.1768(7) 0.1928(4) 0.4842(3) 0.0253(17) Uani 1 1 d .
H51A H 0.2429 0.2259 0.4770 0.030 Uiso 1 1 calc R
H51B H 0.1592 0.1617 0.4410 0.030 Uiso 1 1 calc R
C52 C 0.2851(5) -0.1104(4) 0.6585(3) 0.0238(18) Uani 1 1 d U
H52A H 0.3458 -0.1507 0.6609 0.036 Uiso 1 1 calc R
H52B H 0.2522 -0.1169 0.6140 0.036 Uiso 1 1 calc R
H52C H 0.2358 -0.1276 0.6940 0.036 Uiso 1 1 calc R

loop_
_atom_site_aniso_label
_atom_site_aniso_U_11
_atom_site_aniso_U_22
_atom_site_aniso_U_33
_atom_site_aniso_U_23
_atom_site_aniso_U_13
_atom_site_aniso_U_12
Pt1 0.01606(14) 0.01395(13) 0.01840(12) -0.00052(11) 0.00013(13) -0.00086(13)
C1 0.024(5) 0.020(4) 0.010(3) -0.010(3) 0.003(3) -0.001(3)
N2 0.019(4) 0.012(3) 0.017(3) -0.002(2) -0.003(3) -0.001(3)
C3 0.028(5) 0.014(4) 0.024(4) -0.003(3) -0.004(3) -0.004(4)
C4 0.027(5) 0.011(4) 0.023(4) -0.003(3) -0.002(3) 0.001(3)
N5 0.019(4) 0.017(3) 0.013(3) -0.002(2) -0.006(3) 0.001(3)
C6 0.011(4) 0.028(4) 0.024(4) -0.003(3) 0.001(3) -0.003(3)
C7 0.016(4) 0.023(5) 0.036(4) 0.006(3) 0.001(3) 0.000(3)
C8 0.033(5) 0.027(4) 0.024(4) -0.001(3) 0.007(4) 0.005(4)
C9 0.030(5) 0.053(6) 0.020(4) -0.008(4) -0.008(4) 0.003(4)
C10 0.022(6) 0.048(5) 0.040(5) 0.002(4) -0.011(4) -0.004(4)
C11 0.009(5) 0.044(5) 0.041(5) -0.011(4) -0.001(3) 0.003(4)
C12 0.015(4) 0.017(4) 0.036(4) -0.002(4) 0.003(4) 0.000(3)
C13 0.015(4) 0.013(3) 0.029(4) -0.003(3) 0.001(3) 0.001(4)
C14 0.014(5) 0.015(4) 0.030(4) -0.004(3) 0.002(3) 0.001(3)
C15 0.019(4) 0.026(4) 0.024(4) 0.002(3) 0.003(4) -0.003(4)
C16 0.029(5) 0.026(4) 0.029(4) 0.008(4) 0.003(4) 0.001(4)
C17 0.018(4) 0.035(5) 0.025(4) -0.006(3) 0.011(4) 0.005(4)
C18 0.026(5) 0.033(5) 0.040(5) -0.004(3) 0.009(4) 0.002(4)
C19 0.029(5) 0.027(5) 0.043(5) 0.007(4) 0.012(4) 0.007(4)
C20 0.023(5) 0.035(5) 0.031(4) -0.001(4) -0.005(4) 0.008(4)
C21 0.023(5) 0.026(4) 0.018(4) 0.000(3) 0.005(3) 0.003(4)
C22 0.018(4) 0.025(5) 0.027(4) 0.003(3) -0.003(3) 0.001(3)
C31 0.0133(16) 0.0130(16) 0.0145(15) -0.0012(10) -0.0011(10) -0.0005(10)
N32 0.025(4) 0.026(4) 0.021(3) 0.003(3) 0.002(2) 0.008(3)
C33 0.036(5) 0.040(6) 0.014(4) 0.000(3) 0.007(3) 0.013(4)
C34 0.032(5) 0.035(5) 0.013(3) -0.003(3) -0.008(3) 0.002(4)
N35 0.038(4) 0.021(3) 0.012(3) -0.001(2) 0.006(3) 0.009(3)
C36 0.011(4) 0.024(4) 0.029(4) 0.001(3) 0.000(3) 0.006(4)
C37 0.021(5) 0.026(4) 0.029(4) -0.003(3) 0.000(3) 0.005(4)
C38 0.044(6) 0.027(5) 0.024(4) 0.002(3) 0.005(4) -0.007(4)
C39 0.044(6) 0.021(4) 0.026(4) -0.002(3) 0.001(4) 0.005(4)
C40 0.039(6) 0.028(5) 0.026(4) -0.007(3) 0.006(4) 0.009(4)
C41 0.018(5) 0.038(5) 0.023(4) 0.002(3) 0.004(3) 0.000(4)
C42 0.022(5) 0.026(4) 0.032(4) -0.008(3) -0.003(3) -0.001(4)
C43 0.034(5) 0.023(4) 0.016(4) -0.005(3) 0.000(3) 0.002(4)
C44 0.020(5) 0.033(5) 0.026(4) -0.001(3) -0.003(3) 0.006(4)
C45 0.099(4) 0.099(4) 0.099(4) 0.0022(10) -0.0008(10) -0.0004(10)
C46 0.111(4) 0.109(4) 0.110(4) 0.0007(10) -0.0009(10) -0.0007(10)
C47 0.036(6) 0.044(6) 0.053(5) 0.003(4) -0.022(4) -0.015(5)
C48 0.030(6) 0.061(7) 0.045(5) 0.005(5) -0.021(4) -0.001(5)
C49 0.028(7) 0.034(6) 0.190(12) -0.001(7) -0.023(8) 0.001(5)
C50 0.046(7) 0.031(5) 0.063(6) -0.013(4) -0.021(5) 0.012(5)
C51 0.020(4) 0.020(4) 0.036(4) 0.009(3) -0.003(4) 0.002(4)
C52 0.024(2) 0.023(2) 0.024(2) 0.0012(10) 0.0012(10) 0.0015(10)

loop_
_atom_type_symbol
_atom_type_description
_atom_type_scat_dispersion_real
_atom_type_scat_dispersion_imag
_atom_type_scat_source
C C 0.0033 0.0016 'International Tables Vol C Tables 4.2.6.8 and 6.1.1.4'
H H 0.0000 0.0000 'International Tables Vol C Tables 4.2.6.8 and 6.1.1.4'
N N 0.0061 0.0033 'International Tables Vol C Tables 4.2.6.8 and 6.1.1.4'
Pt Pt -1.7033 8.3905 'International Tables Vol C Tables 4.2.6.8 and 6.1.1.4'

loop_
_geom_angle_atom_site_label_1
_geom_angle_atom_site_label_2
_geom_angle_atom_site_label_3
_geom_angle
C1 Pt1 C31 100.4(2)
C1 Pt1 C52 172.4(2)
C31 Pt1 C52 87.2(3)
C1 Pt1 C22 87.2(2)
C31 Pt1 C22 172.4(3)
C52 Pt1 C22 85.2(2)
N5 C1 N2 102.8(5)
N5 C1 Pt1 128.3(5)
N2 C1 Pt1 128.6(5)
C1 N2 C3 111.3(6)
C1 N2 C6 122.6(5)
C3 N2 C6 126.0(6)
C4 C3 N2 107.5(7)
C4 C3 H3A 126.2
N2 C3 H3A 126.2
C3 C4 N5 106.5(6)
C3 C4 H4A 126.8
N5 C4 H4A 126.8
C1 N5 C4 111.9(6)
C1 N5 C14 125.5(6)
C4 N5 C14 122.3(6)
N2 C6 C7 110.8(5)
N2 C6 C13 109.2(5)
C7 C6 C13 114.2(5)
N2 C6 H6A 107.5
C7 C6 H6A 107.5
C13 C6 H6A 107.5
C6 C7 C8 114.7(6)
C6 C7 H7A 108.6
C8 C7 H7A 108.6
C6 C7 H7B 108.6
C8 C7 H7B 108.6
H7A C7 H7B 107.6
C9 C8 C7 113.1(6)
C9 C8 H8A 109.0
C7 C8 H8A 109.0
C9 C8 H8B 109.0
C7 C8 H8B 109.0
H8A C8 H8B 107.8
C10 C9 C8 119.6(6)
C10 C9 H9A 107.4
C8 C9 H9A 107.4
C10 C9 H9B 107.4
C8 C9 H9B 107.4
H9A C9 H9B 106.9
C9 C10 C11 117.3(6)
C9 C10 H10A 108.0
C11 C10 H10A 108.0
C9 C10 H10B 108.0
C11 C10 H10B 108.0
H10A C10 H10B 107.2
C10 C11 C12 118.6(6)
C10 C11 H11A 107.7
C12 C11 H11A 107.7
C10 C11 H11B 107.7
C12 C11 H11B 107.7
H11A C11 H11B 107.1
C13 C12 C11 117.6(6)
C13 C12 H12A 107.9
C11 C12 H12A 107.9
C13 C12 H12B 107.9
C11 C12 H12B 107.9
H12A C12 H12B 107.2
C12 C13 C6 115.9(5)
C12 C13 H13A 108.3
C6 C13 H13A 108.3
C12 C13 H13B 108.3
C6 C13 H13B 108.3
H13A C13 H13B 107.4
N5 C14 C21 109.5(5)
N5 C14 C15 106.9(5)
C21 C14 C15 116.0(5)
N5 C14 H14A 108.1
C21 C14 H14A 108.1
C15 C14 H14A 108.1
C14 C15 C16 115.5(6)
C14 C15 H15A 108.4
C16 C15 H15A 108.4
C14 C15 H15B 108.4
C16 C15 H15B 108.4
H15A C15 H15B 107.5
C17 C16 C15 116.4(6)
C17 C16 H16A 108.2
C15 C16 H16A 108.2
C17 C16 H16B 108.2
C15 C16 H16B 108.2
H16A C16 H16B 107.3
C18 C17 C16 117.1(6)
C18 C17 H17A 108.0
C16 C17 H17A 108.0
C18 C17 H17B 108.0
C16 C17 H17B 108.0
H17A C17 H17B 107.3
C17 C18 C19 116.6(6)
C17 C18 H18A 108.1
C19 C18 H18A 108.1
C17 C18 H18B 108.1
C19 C18 H18B 108.1
H18A C18 H18B 107.3
C20 C19 C18 117.9(6)
C20 C19 H19A 107.8
C18 C19 H19A 107.8
C20 C19 H19B 107.8
C18 C19 H19B 107.8
H19A C19 H19B 107.2
C19 C20 C21 114.0(6)
C19 C20 H20A 108.8
C21 C20 H20A 108.8
C19 C20 H20B 108.8
C21 C20 H20B 108.8
H20A C20 H20B 107.7
C14 C21 C20 116.8(6)
C14 C21 H21A 108.1
C20 C21 H21A 108.1
C14 C21 H21B 108.1
C20 C21 H21B 108.1
H21A C21 H21B 107.3
Pt1 C22 H22A 109.5
Pt1 C22 H22B 109.5
H22A C22 H22B 109.5
Pt1 C22 H22C 109.5
H22A C22 H22C 109.5
H22B C22 H22C 109.5
N32 C31 N35 103.1(5)
N32 C31 Pt1 126.8(4)
N35 C31 Pt1 129.0(4)
C31 N32 C33 110.6(5)
C31 N32 C36 126.1(5)
C33 N32 C36 123.1(5)
C34 C33 N32 108.0(6)
C34 C33 H33A 126.0
N32 C33 H33A 126.0
C33 C34 N35 105.6(5)
C33 C34 H34A 127.2
N35 C34 H34A 127.2
C34 N35 C31 112.6(6)
C34 N35 C44 124.4(6)
C31 N35 C44 123.0(5)
N32 C36 C43 109.3(5)
N32 C36 C37 106.7(6)
C43 C36 C37 116.4(6)
N32 C36 H36A 108.0
C43 C36 H36A 108.0
C37 C36 H36A 108.0
C38 C37 C36 115.4(6)
C38 C37 H37A 108.4
C36 C37 H37A 108.4
C38 C37 H37B 108.4
C36 C37 H37B 108.4
H37A C37 H37B 107.5
C37 C38 C39 114.9(6)
C37 C38 H38A 108.5
C39 C38 H38A 108.5
C37 C38 H38B 108.5
C39 C38 H38B 108.5
H38A C38 H38B 107.5
C40 C39 C38 117.1(6)
C40 C39 H39A 108.0
C38 C39 H39A 108.0
C40 C39 H39B 108.0
C38 C39 H39B 108.0
H39A C39 H39B 107.3
C39 C40 C41 115.0(6)
C39 C40 H40A 108.5
C41 C40 H40A 108.5
C39 C40 H40B 108.5
C41 C40 H40B 108.5
H40A C40 H40B 107.5
C42 C41 C40 117.3(6)
C42 C41 H41A 108.0
C40 C41 H41A 108.0
C42 C41 H41B 108.0
C40 C41 H41B 108.0
H41A C41 H41B 107.2
C41 C42 C43 115.2(6)
C41 C42 H42A 108.5
C43 C42 H42A 108.5
C41 C42 H42B 108.5
C43 C42 H42B 108.5
H42A C42 H42B 107.5
C36 C43 C42 115.8(6)
C36 C43 H43A 108.3
C42 C43 H43A 108.3
C36 C43 H43B 108.3
C42 C43 H43B 108.3
H43A C43 H43B 107.4
N35 C44 C51 110.1(6)
N35 C44 C45 113.6(7)
C51 C44 C45 115.0(7)
N35 C44 H44A 105.8
C51 C44 H44A 105.8
C45 C44 H44A 105.7
C46 C45 C44 123.4(11)
C46 C45 H45A 106.4
C44 C45 H45A 106.5
C46 C45 H45B 106.5
C44 C45 H45B 106.5
H45A C45 H45B 106.5
C45 C46 C47 123.9(11)
C45 C46 H46A 106.3
C47 C46 H46A 106.3
C45 C46 H46B 106.4
C47 C46 H46B 106.4
H46A C46 H46B 106.4
C46 C47 C48 111.9(8)
C46 C47 H47A 109.3
C48 C47 H47A 109.2
C46 C47 H47B 109.2
C48 C47 H47B 109.2
H47A C47 H47B 107.9
C47 C48 C49 115.5(8)
C47 C48 H48A 108.4
C49 C48 H48A 108.4
C47 C48 H48B 108.4
C49 C48 H48B 108.4
H48A C48 H48B 107.5
C50 C49 C48 121.1(9)
C50 C49 H49A 107.0
C48 C49 H49A 107.0
C50 C49 H49B 107.0
C48 C49 H49B 107.0
H49A C49 H49B 106.8
C49 C50 C51 122.7(7)
C49 C50 H50A 106.7
C51 C50 H50A 106.7
C49 C50 H50B 106.7
C51 C50 H50B 106.7
H50A C50 H50B 106.6
C50 C51 C44 116.6(7)
C50 C51 H51A 108.1
C44 C51 H51A 108.2
C50 C51 H51B 108.1
C44 C51 H51B 108.1
H51A C51 H51B 107.3
Pt1 C52 H52A 109.5
Pt1 C52 H52B 109.5
H52A C52 H52B 109.5
Pt1 C52 H52C 109.5
H52A C52 H52C 109.5
H52B C52 H52C 109.5

loop_
_geom_bond_atom_site_label_1
_geom_bond_atom_site_label_2
_geom_bond_distance
Pt1 C1 2.042(7)
Pt1 C31 2.046(5)
Pt1 C52 2.081(6)
Pt1 C22 2.098(5)
C1 N5 1.365(8)
C1 N2 1.370(8)
N2 C3 1.389(8)
N2 C6 1.487(8)
C3 C4 1.324(9)
C3 H3A 0.9500
C4 N5 1.394(8)
C4 H4A 0.9500
N5 C14 1.470(8)
C6 C7 1.534(8)
C6 C13 1.550(9)
C6 H6A 1.0000
C7 C8 1.561(9)
C7 H7A 0.9900
C7 H7B 0.9900
C8 C9 1.531(9)
C8 H8A 0.9900
C8 H8B 0.9900
C9 C10 1.506(9)
C9 H9A 0.9900
C9 H9B 0.9900
C10 C11 1.527(9)
C10 H10A 0.9900
C10 H10B 0.9900
C11 C12 1.536(9)
C11 H11A 0.9900
C11 H11B 0.9900
C12 C13 1.527(9)
C12 H12A 0.9900
C12 H12B 0.9900
C13 H13A 0.9900
C13 H13B 0.9900
C14 C21 1.535(8)
C14 C15 1.542(8)
C14 H14A 1.0000
C15 C16 1.543(10)
C15 H15A 0.9900
C15 H15B 0.9900
C16 C17 1.545(9)
C16 H16A 0.9900
C16 H16B 0.9900
C17 C18 1.504(9)
C17 H17A 0.9900
C17 H17B 0.9900
C18 C19 1.564(9)
C18 H18A 0.9900
C18 H18B 0.9900
C19 C20 1.531(9)
C19 H19A 0.9900
C19 H19B 0.9900
C20 C21 1.563(9)
C20 H20A 0.9900
C20 H20B 0.9900
C21 H21A 0.9900
C21 H21B 0.9900
C22 H22A 0.9800
C22 H22B 0.9800
C22 H22C 0.9800
C31 N32 1.371(7)
C31 N35 1.355(7)
N32 C33 1.386(7)
N32 C36 1.481(8)
C33 C34 1.332(9)
C33 H33A 0.9500
C34 N35 1.388(7)
C34 H34A 0.9500
N35 C44 1.474(8)
C36 C43 1.528(9)
C36 C37 1.551(9)
C36 H36A 1.0000
C37 C38 1.541(9)
C37 H37A 0.9900
C37 H37B 0.9900
C38 C39 1.547(10)
C38 H38A 0.9900
C38 H38B 0.9900
C39 C40 1.517(9)
C39 H39A 0.9900
C39 H39B 0.9900
C40 C41 1.531(9)
C40 H40A 0.9900
C40 H40B 0.9900
C41 C42 1.522(9)
C41 H41A 0.9900
C41 H41B 0.9900
C42 C43 1.552(9)
C42 H42A 0.9900
C42 H42B 0.9900
C43 H43A 0.9900
C43 H43B 0.9900
C44 C51 1.513(8)
C44 C45 1.523(12)
C44 H44A 1.0000
C45 C46 1.268(13)
C45 H45A 0.9900
C45 H45B 0.9900
C46 C47 1.591(8)
C46 H46A 0.9900
C46 H46B 0.9900
C47 C48 1.503(10)
C47 H47A 0.9900
C47 H47B 0.9900
C48 C49 1.512(12)
C48 H48A 0.9900
C48 H48B 0.9900
C49 C50 1.460(12)
C49 H49A 0.9900
C49 H49B 0.9900
C50 C51 1.507(11)
C50 H50A 0.9900
C50 H50B 0.9900
C51 H51A 0.9900
C51 H51B 0.9900
C52 H52A 0.9800
C52 H52B 0.9800
C52 H52C 0.9800

loop_
_geom_torsion_atom_site_label_1
_geom_torsion_atom_site_label_2
_geom_torsion_atom_site_label_3
_geom_torsion_atom_site_label_4
_geom_torsion
C31 Pt1 C1 N5 107.2(5)
C22 Pt1 C1 N5 -72.8(5)
C31 Pt1 C1 N2 -80.4(6)
C22 Pt1 C1 N2 99.7(6)
N5 C1 N2 C3 1.4(7)
Pt1 C1 N2 C3 -172.5(4)
N5 C1 N2 C6 178.4(5)
Pt1 C1 N2 C6 4.4(8)
C1 N2 C3 C4 -1.4(7)
C6 N2 C3 C4 -178.3(6)
N2 C3 C4 N5 0.8(7)
N2 C1 N5 C4 -0.9(6)
Pt1 C1 N5 C4 173.0(4)
N2 C1 N5 C14 -175.4(5)
Pt1 C1 N5 C14 -1.5(9)
C3 C4 N5 C1 0.1(7)
C3 C4 N5 C14 174.8(5)
C1 N2 C6 C7 -65.4(7)
C3 N2 C6 C7 111.1(7)
C1 N2 C6 C13 168.0(5)
C3 N2 C6 C13 -15.5(8)
N2 C6 C7 C8 -72.2(7)
C13 C6 C7 C8 51.5(8)
C6 C7 C8 C9 -105.5(7)
C7 C8 C9 C10 64.0(9)
C8 C9 C10 C11 -63.9(10)
C9 C10 C11 C12 95.5(8)
C10 C11 C12 C13 -36.4(9)
C11 C12 C13 C6 -70.2(8)
N2 C6 C13 C12 -174.2(5)
C7 C6 C13 C12 61.1(7)
C1 N5 C14 C21 -128.0(6)
C4 N5 C14 C21 58.1(7)
C1 N5 C14 C15 105.6(6)
C4 N5 C14 C15 -68.4(7)
N5 C14 C15 C16 -172.7(5)
C21 C14 C15 C16 64.9(8)
C14 C15 C16 C17 -102.4(7)
C15 C16 C17 C18 44.2(9)
C16 C17 C18 C19 63.7(9)
C17 C18 C19 C20 -61.5(9)
C18 C19 C20 C21 -46.3(9)
N5 C14 C21 C20 172.7(5)
C15 C14 C21 C20 -66.3(8)
C19 C20 C21 C14 103.2(7)
C1 Pt1 C31 N32 111.5(6)
C52 Pt1 C31 N32 -67.7(6)
C1 Pt1 C31 N35 -82.4(6)
C52 Pt1 C31 N35 98.5(6)
N35 C31 N32 C33 2.2(7)
Pt1 C31 N32 C33 171.2(5)
N35 C31 N32 C36 -173.3(6)
Pt1 C31 N32 C36 -4.3(10)
C31 N32 C33 C34 -2.0(8)
C36 N32 C33 C34 173.7(6)
N32 C33 C34 N35 0.8(8)
C33 C34 N35 C31 0.6(8)
C33 C34 N35 C44 -179.5(6)
N32 C31 N35 C34 -1.7(7)
Pt1 C31 N35 C34 -170.4(5)
N32 C31 N35 C44 178.4(6)
Pt1 C31 N35 C44 9.7(9)
C31 N32 C36 C43 -118.8(7)
C33 N32 C36 C43 66.2(8)
C31 N32 C36 C37 114.5(7)
C33 N32 C36 C37 -60.6(8)
N32 C36 C37 C38 -171.5(5)
C43 C36 C37 C38 66.1(8)
C36 C37 C38 C39 -101.5(7)
C37 C38 C39 C40 43.6(9)
C38 C39 C40 C41 65.9(9)
C39 C40 C41 C42 -66.8(9)
C40 C41 C42 C43 -42.3(9)
N32 C36 C43 C42 172.4(5)
C37 C36 C43 C42 -66.6(8)
C41 C42 C43 C36 102.1(7)
C34 N35 C44 C51 -34.1(9)
C31 N35 C44 C51 145.8(6)
C34 N35 C44 C45 96.6(8)
C31 N35 C44 C45 -83.6(8)
N35 C44 C45 C46 -86.2(13)
C51 C44 C45 C46 42.0(15)
C44 C45 C46 C47 -97.2(14)
C45 C46 C47 C48 74.1(15)
C46 C47 C48 C49 -76.0(10)
C47 C48 C49 C50 87.3(13)
C48 C49 C50 C51 -10.2(17)
C49 C50 C51 C44 -82.4(12)
N35 C44 C51 C50 -170.6(6)
C45 C44 C51 C50 59.5(9)
